data_4517679
loop_
_publ_author_name
'Vegiraju, Sureshraju'
'Torimtubun, Alfonsina Abat Amelenan'
'Lin, Po-Shen'
'Tsai, Hsin-Chia'
'Lien, Wei-Chieh'
'Chen, Cheng-Shiun'
'He, Guan-Yu'
'Lin, Chih-Yu'
'Zheng, Ding'
'Huang, Yi-Fan'
'Wu, Yi-Ching'
'Yau, Shuehlin'
'Lee, Gene-Hsiang'
'Tung, Shih-Huang'
'Wang, Chien-Lung'
'Liu, Cheng-Liang'
'Chen, Ming-Chou'
'Facchetti, Antonio'

_publ_section_title
;
 Solution Processable Quinoidal Dithioalkylterthiophene Based Small
 Molecules-Pseudo Pentathienoacenes via Intramolecular S&#x22EF;S Lock for
 High Performance n-type Organic Field Effect Transistors.
;
_journal_name_full 'ACS applied materials &amp; interfaces'
_journal_paper_doi 10.1021/acsami.0c03477
_journal_year 2020
_chemical_formula_sum 'C46 H62 N4 S3'
_chemical_formula_weight 767.17
_space_group_crystal_system triclinic
_space_group_IT_number 2
_space_group_name_Hall '-P 1'
_space_group_name_H-M_alt 'P -1'
_atom_sites_solution_hydrogens geom
_audit_creation_method SHELXL-2014/7
_cell_angle_alpha 99.6539(8)
_cell_angle_beta 90.2718(8)
_cell_angle_gamma 101.9200(8)
_cell_formula_units_Z 2
_cell_length_a 8.9140(2)
_cell_length_b 9.9620(2)
_cell_length_c 25.5372(5)
_cell_measurement_reflns_used 9912
_cell_measurement_temperature 200(2)
_cell_measurement_theta_max 70.24
_cell_measurement_theta_min 3.51
_cell_volume 2185.59(8)
_computing_cell_refinement 'Bruker SAINT'
_computing_data_collection 'Bruker APEX3'
_computing_data_reduction 'Bruker SAINT'
_computing_molecular_graphics 'Bruker SHELXTL'
_computing_publication_material 'Bruker SHELXTL'
_computing_structure_refinement 'SHELXL-2014/7 (Sheldrick, 2014)'
_computing_structure_solution 'SHELXS-97 (Sheldrick 2008)'
_diffrn_ambient_temperature 200(2)
_diffrn_measured_fraction_theta_full 0.996
_diffrn_measured_fraction_theta_max 0.995
_diffrn_measurement_device_type 'Bruker D8 VENTURE'
_diffrn_measurement_method '\f and \w scans'
_diffrn_radiation_type CuK\a
_diffrn_radiation_wavelength 1.54178
_diffrn_reflns_av_R_equivalents 0.0160
_diffrn_reflns_av_unetI/netI 0.0231
_diffrn_reflns_Laue_measured_fraction_full 0.996
_diffrn_reflns_Laue_measured_fraction_max 0.995
_diffrn_reflns_limit_h_max 10
_diffrn_reflns_limit_h_min -10
_diffrn_reflns_limit_k_max 12
_diffrn_reflns_limit_k_min -12
_diffrn_reflns_limit_l_max 31
_diffrn_reflns_limit_l_min -31
_diffrn_reflns_number 14156
_diffrn_reflns_point_group_measured_fraction_full 0.996
_diffrn_reflns_point_group_measured_fraction_max 0.995
_diffrn_reflns_theta_full 67.679
_diffrn_reflns_theta_max 69.993
_diffrn_reflns_theta_min 3.514
_exptl_absorpt_coefficient_mu 1.810
_exptl_absorpt_correction_T_max 0.7533
_exptl_absorpt_correction_T_min 0.6393
_exptl_absorpt_correction_type multi-scan
_exptl_absorpt_process_details 'SADABS (Bruker, 2016)'
_exptl_crystal_colour green
_exptl_crystal_density_diffrn 1.166
_exptl_crystal_description block
_exptl_crystal_F_000 828
_exptl_crystal_size_max 0.182
_exptl_crystal_size_mid 0.093
_exptl_crystal_size_min 0.051
_refine_diff_density_max 0.287
_refine_diff_density_min -0.235
_refine_diff_density_rms 0.036
_refine_ls_extinction_method none
_refine_ls_goodness_of_fit_ref 1.015
_refine_ls_hydrogen_treatment constr
_refine_ls_matrix_type full
_refine_ls_number_parameters 480
_refine_ls_number_reflns 8242
_refine_ls_number_restraints 0
_refine_ls_restrained_S_all 1.015
_refine_ls_R_factor_all 0.0371
_refine_ls_R_factor_gt 0.0326
_refine_ls_shift/su_max 0.000
_refine_ls_shift/su_mean 0.000
_refine_ls_structure_factor_coef Fsqd
_refine_ls_weighting_details 'w=1/[\s^2^(Fo^2^)+(0.0376P)^2^+0.7918P] where P=(Fo^2^+2Fc^2^)/3'
_refine_ls_weighting_scheme calc
_refine_ls_wR_factor_gt 0.0815
_refine_ls_wR_factor_ref 0.0859
_reflns_Friedel_coverage 0.000
_reflns_number_gt 7408
_reflns_number_total 8242
_reflns_threshold_expression 'I > 2\s(I)'
_cod_data_source_file am0c03477_si_003.cif
_cod_data_source_block ic18420
_cod_database_code 4517679
_shelx_shelxl_version_number 2014/7
_shelx_space_group_comment
; 
The symmetry employed for this shelxl refinement is uniquely defined 
by the following loop, which should always be used as a source of 
symmetry information in preference to the above space-group names. 
They are only intended as comments. 
;
_shelx_estimated_absorpt_t_min 0.734
_shelx_estimated_absorpt_t_max 0.913

loop_
_space_group_symop_operation_xyz
'x, y, z'
'-x, -y, -z'

loop_
_atom_site_label
_atom_site_type_symbol
_atom_site_fract_x
_atom_site_fract_y
_atom_site_fract_z
_atom_site_U_iso_or_equiv
_atom_site_adp_type
_atom_site_occupancy
_atom_site_site_symmetry_order
_atom_site_calc_flag
_atom_site_refinement_flags_posn
_atom_site_refinement_flags_adp
_atom_site_refinement_flags_occupancy
_atom_site_disorder_assembly
_atom_site_disorder_group
S1 S -0.30692(4) 0.61003(3) 0.33634(2) 0.02788(8) Uani 1 1 d . . . . .
S2 S -0.29937(4) 0.27202(3) 0.42591(2) 0.03174(9) Uani 1 1 d . . . . .
S3 S -0.04068(4) -0.06127(3) 0.40229(2) 0.02876(9) Uani 1 1 d . . . . .
C1 C -0.43442(15) 0.70127(14) 0.36947(5) 0.0280(3) Uani 1 1 d . . . . .
C2 C -0.50248(16) 0.63355(15) 0.41126(6) 0.0337(3) Uani 1 1 d . . . . .
H2 H -0.5772 0.6663 0.4335 0.040 Uiso 1 1 calc R U . . .
C3 C -0.44973(16) 0.51797(15) 0.41600(6) 0.0328(3) Uani 1 1 d . . . . .
H3 H -0.4850 0.4620 0.4419 0.039 Uiso 1 1 calc R U . . .
C4 C -0.33706(15) 0.48658(14) 0.37907(5) 0.0271(3) Uani 1 1 d . . . . .
C5 C -0.26047(15) 0.37829(13) 0.37751(5) 0.0258(3) Uani 1 1 d . . . . .
C6 C -0.14914(14) 0.33326(13) 0.34218(5) 0.0246(3) Uani 1 1 d . . . . .
C7 C -0.10284(14) 0.21729(13) 0.35353(5) 0.0246(3) Uani 1 1 d . . . . .
C8 C -0.17285(15) 0.16857(13) 0.39927(5) 0.0256(3) Uani 1 1 d . . . . .
C9 C -0.15843(15) 0.05696(13) 0.42332(5) 0.0267(3) Uani 1 1 d . . . . .
C10 C -0.23804(16) 0.01813(14) 0.46868(5) 0.0278(3) Uani 1 1 d . . . . .
H10 H -0.3064 0.0700 0.4867 0.033 Uiso 1 1 calc R U . . .
C11 C -0.20920(16) -0.09744(15) 0.48410(5) 0.0315(3) Uani 1 1 d . . . . .
H11 H -0.2549 -0.1344 0.5136 0.038 Uiso 1 1 calc R U . . .
C12 C -0.10323(16) -0.15818(14) 0.45156(5) 0.0287(3) Uani 1 1 d . . . . .
C13 C -0.45927(16) 0.82380(14) 0.35611(5) 0.0290(3) Uani 1 1 d . . . . .
C14 C -0.38566(16) 0.88117(14) 0.31298(6) 0.0310(3) Uani 1 1 d . . . . .
C15 C -0.55563(17) 0.90161(15) 0.38697(6) 0.0336(3) Uani 1 1 d . . . . .
C16 C -0.05437(17) -0.27911(14) 0.45592(5) 0.0317(3) Uani 1 1 d . . . . .
C17 C 0.05021(17) -0.33014(15) 0.41957(6) 0.0334(3) Uani 1 1 d . . . . .
C18 C -0.11642(19) -0.35798(15) 0.49543(6) 0.0383(3) Uani 1 1 d . . . . .
C19 C -0.09658(15) 0.40020(13) 0.29505(5) 0.0257(3) Uani 1 1 d . . . . .
H19A H 0.0048 0.3804 0.2849 0.031 Uiso 1 1 calc R U . . .
H19B H -0.0845 0.5024 0.3049 0.031 Uiso 1 1 calc R U . . .
C20 C -0.21086(15) 0.34641(14) 0.24743(5) 0.0285(3) Uani 1 1 d . . . . .
H20A H -0.2236 0.2440 0.2381 0.034 Uiso 1 1 calc R U . . .
H20B H -0.3119 0.3666 0.2577 0.034 Uiso 1 1 calc R U . . .
C21 C -0.16075(16) 0.41134(15) 0.19844(5) 0.0302(3) Uani 1 1 d . . . . .
H21A H -0.2510 0.3965 0.1738 0.036 Uiso 1 1 calc R U . . .
H21B H -0.1243 0.5130 0.2097 0.036 Uiso 1 1 calc R U . . .
C22 C -0.03452(16) 0.35264(15) 0.16872(5) 0.0315(3) Uani 1 1 d . . . . .
H22A H -0.0683 0.2503 0.1590 0.038 Uiso 1 1 calc R U . . .
H22B H 0.0582 0.3724 0.1925 0.038 Uiso 1 1 calc R U . . .
C23 C 0.00650(17) 0.41359(15) 0.11849(5) 0.0331(3) Uani 1 1 d . . . . .
H23A H -0.0884 0.4014 0.0963 0.040 Uiso 1 1 calc R U . . .
H23B H 0.0484 0.5148 0.1287 0.040 Uiso 1 1 calc R U . . .
C24 C 0.12253(17) 0.34809(16) 0.08540(5) 0.0338(3) Uani 1 1 d . . . . .
H24A H 0.0814 0.2466 0.0756 0.041 Uiso 1 1 calc R U . . .
H24B H 0.2182 0.3617 0.1073 0.041 Uiso 1 1 calc R U . . .
C25 C 0.16046(17) 0.40866(16) 0.03494(6) 0.0343(3) Uani 1 1 d . . . . .
H25A H 0.0643 0.3974 0.0136 0.041 Uiso 1 1 calc R U . . .
H25B H 0.2039 0.5097 0.0449 0.041 Uiso 1 1 calc R U . . .
C26 C 0.27313(17) 0.34151(16) 0.00082(6) 0.0350(3) Uani 1 1 d . . . . .
H26A H 0.2299 0.2404 -0.0091 0.042 Uiso 1 1 calc R U . . .
H26B H 0.3695 0.3531 0.0221 0.042 Uiso 1 1 calc R U . . .
C27 C 0.31025(17) 0.40212(16) -0.04970(6) 0.0350(3) Uani 1 1 d . . . . .
H27A H 0.2138 0.3909 -0.0709 0.042 Uiso 1 1 calc R U . . .
H27B H 0.3539 0.5031 -0.0398 0.042 Uiso 1 1 calc R U . . .
C28 C 0.42249(17) 0.33471(16) -0.08409(6) 0.0353(3) Uani 1 1 d . . . . .
H28A H 0.3777 0.2341 -0.0947 0.042 Uiso 1 1 calc R U . . .
H28B H 0.5181 0.3439 -0.0627 0.042 Uiso 1 1 calc R U . . .
C29 C 0.46245(17) 0.39758(16) -0.13395(6) 0.0351(3) Uani 1 1 d . . . . .
H29A H 0.3671 0.3868 -0.1557 0.042 Uiso 1 1 calc R U . . .
H29B H 0.5053 0.4986 -0.1233 0.042 Uiso 1 1 calc R U . . .
C30 C 0.57676(17) 0.33236(16) -0.16789(6) 0.0357(3) Uani 1 1 d . . . . .
H30A H 0.5326 0.2319 -0.1794 0.043 Uiso 1 1 calc R U . . .
H30B H 0.6710 0.3407 -0.1459 0.043 Uiso 1 1 calc R U . . .
C31 C 0.61992(19) 0.39804(17) -0.21682(6) 0.0404(3) Uani 1 1 d . . . . .
H31A H 0.6617 0.4990 -0.2055 0.049 Uiso 1 1 calc R U . . .
H31B H 0.5262 0.3874 -0.2394 0.049 Uiso 1 1 calc R U . . .
C32 C 0.7376(2) 0.3342(2) -0.24970(7) 0.0520(4) Uani 1 1 d . . . . .
H32A H 0.8337 0.3509 -0.2285 0.078 Uiso 1 1 calc R U . . .
H32B H 0.7564 0.3769 -0.2816 0.078 Uiso 1 1 calc R U . . .
H32C H 0.6985 0.2337 -0.2602 0.078 Uiso 1 1 calc R U . . .
C33 C 0.00982(15) 0.14897(14) 0.32102(5) 0.0269(3) Uani 1 1 d . . . . .
H33A H 0.0012 0.1642 0.2839 0.032 Uiso 1 1 calc R U . . .
H33B H -0.0177 0.0473 0.3207 0.032 Uiso 1 1 calc R U . . .
C34 C 0.17700(16) 0.20392(15) 0.34181(5) 0.0317(3) Uani 1 1 d . . . . .
H34A H 0.2035 0.3062 0.3439 0.038 Uiso 1 1 calc R U . . .
H34B H 0.1876 0.1837 0.3781 0.038 Uiso 1 1 calc R U . . .
C35 C 0.28883(16) 0.13788(16) 0.30605(6) 0.0346(3) Uani 1 1 d . . . . .
H35A H 0.3904 0.1595 0.3250 0.042 Uiso 1 1 calc R U . . .
H35B H 0.2524 0.0355 0.2997 0.042 Uiso 1 1 calc R U . . .
C36 C 0.30784(17) 0.18678(16) 0.25253(6) 0.0360(3) Uani 1 1 d . . . . .
H36A H 0.2052 0.1744 0.2352 0.043 Uiso 1 1 calc R U . . .
H36B H 0.3550 0.2875 0.2586 0.043 Uiso 1 1 calc R U . . .
C37 C 0.40622(16) 0.10914(15) 0.21526(6) 0.0322(3) Uani 1 1 d . . . . .
H37A H 0.3538 0.0099 0.2063 0.039 Uiso 1 1 calc R U . . .
H37B H 0.5052 0.1137 0.2339 0.039 Uiso 1 1 calc R U . . .
C38 C 0.43801(16) 0.16719(15) 0.16385(6) 0.0331(3) Uani 1 1 d . . . . .
H38A H 0.3395 0.1565 0.1440 0.040 Uiso 1 1 calc R U . . .
H38B H 0.4836 0.2680 0.1728 0.040 Uiso 1 1 calc R U . . .
C39 C 0.54549(16) 0.09623(15) 0.12811(5) 0.0324(3) Uani 1 1 d . . . . .
H39A H 0.4981 -0.0040 0.1180 0.039 Uiso 1 1 calc R U . . .
H39B H 0.6426 0.1038 0.1484 0.039 Uiso 1 1 calc R U . . .
C40 C 0.58184(16) 0.15797(15) 0.07772(5) 0.0326(3) Uani 1 1 d . . . . .
H40A H 0.4853 0.1461 0.0565 0.039 Uiso 1 1 calc R U . . .
H40B H 0.6243 0.2591 0.0878 0.039 Uiso 1 1 calc R U . . .
C41 C 0.69514(16) 0.09227(15) 0.04329(5) 0.0325(3) Uani 1 1 d . . . . .
H41A H 0.6522 -0.0088 0.0330 0.039 Uiso 1 1 calc R U . . .
H41B H 0.7913 0.1035 0.0646 0.039 Uiso 1 1 calc R U . . .
C42 C 0.73329(16) 0.15394(15) -0.00704(5) 0.0324(3) Uani 1 1 d . . . . .
H42A H 0.6372 0.1432 -0.0284 0.039 Uiso 1 1 calc R U . . .
H42B H 0.7771 0.2549 0.0031 0.039 Uiso 1 1 calc R U . . .
C43 C 0.84606(17) 0.08644(15) -0.04123(6) 0.0337(3) Uani 1 1 d . . . . .
H43A H 0.8024 -0.0146 -0.0511 0.040 Uiso 1 1 calc R U . . .
H43B H 0.9421 0.0977 -0.0198 0.040 Uiso 1 1 calc R U . . .
C44 C 0.88465(17) 0.14610(16) -0.09183(6) 0.0347(3) Uani 1 1 d . . . . .
H44A H 0.7887 0.1352 -0.1132 0.042 Uiso 1 1 calc R U . . .
H44B H 0.9290 0.2470 -0.0821 0.042 Uiso 1 1 calc R U . . .
C45 C 0.99664(19) 0.07738(18) -0.12568(6) 0.0430(4) Uani 1 1 d . . . . .
H45A H 0.9524 -0.0236 -0.1353 0.052 Uiso 1 1 calc R U . . .
H45B H 1.0927 0.0885 -0.1043 0.052 Uiso 1 1 calc R U . . .
C46 C 1.0348(2) 0.1366(2) -0.17631(7) 0.0578(5) Uani 1 1 d . . . . .
H46A H 0.9411 0.1220 -0.1986 0.087 Uiso 1 1 calc R U . . .
H46B H 1.1091 0.0895 -0.1958 0.087 Uiso 1 1 calc R U . . .
H46C H 1.0789 0.2366 -0.1672 0.087 Uiso 1 1 calc R U . . .
N1 N -0.32631(16) 0.92775(15) 0.27837(5) 0.0450(3) Uani 1 1 d . . . . .
N2 N -0.62833(17) 0.96688(15) 0.41259(6) 0.0480(3) Uani 1 1 d . . . . .
N3 N 0.13294(16) -0.36657(15) 0.38854(6) 0.0468(3) Uani 1 1 d . . . . .
N4 N -0.1731(2) -0.41903(16) 0.52683(6) 0.0583(4) Uani 1 1 d . . . . .

loop_
_atom_site_aniso_label
_atom_site_aniso_U_11
_atom_site_aniso_U_22
_atom_site_aniso_U_33
_atom_site_aniso_U_23
_atom_site_aniso_U_13
_atom_site_aniso_U_12
S1 0.03509(17) 0.02729(16) 0.02549(16) 0.00815(12) 0.00770(12) 0.01319(13)
S2 0.04283(19) 0.02932(17) 0.03002(17) 0.01261(13) 0.01740(14) 0.01705(14)
S3 0.03419(17) 0.02818(16) 0.02827(17) 0.00983(13) 0.00733(13) 0.01237(13)
C1 0.0286(6) 0.0302(7) 0.0264(6) 0.0035(5) 0.0013(5) 0.0099(5)
C2 0.0341(7) 0.0369(8) 0.0352(7) 0.0104(6) 0.0110(6) 0.0157(6)
C3 0.0358(7) 0.0340(7) 0.0335(7) 0.0126(6) 0.0117(6) 0.0124(6)
C4 0.0299(6) 0.0262(6) 0.0267(6) 0.0071(5) 0.0041(5) 0.0070(5)
C5 0.0304(7) 0.0243(6) 0.0238(6) 0.0065(5) 0.0048(5) 0.0063(5)
C6 0.0273(6) 0.0246(6) 0.0215(6) 0.0039(5) 0.0032(5) 0.0043(5)
C7 0.0273(6) 0.0242(6) 0.0223(6) 0.0033(5) 0.0037(5) 0.0059(5)
C8 0.0294(6) 0.0248(6) 0.0234(6) 0.0034(5) 0.0046(5) 0.0078(5)
C9 0.0314(7) 0.0256(6) 0.0237(6) 0.0038(5) 0.0027(5) 0.0080(5)
C10 0.0351(7) 0.0275(6) 0.0222(6) 0.0059(5) 0.0055(5) 0.0086(5)
C11 0.0404(8) 0.0317(7) 0.0234(6) 0.0079(5) 0.0046(6) 0.0070(6)
C12 0.0341(7) 0.0274(7) 0.0246(6) 0.0067(5) -0.0026(5) 0.0045(5)
C13 0.0316(7) 0.0296(7) 0.0280(7) 0.0052(5) 0.0020(5) 0.0114(5)
C14 0.0328(7) 0.0297(7) 0.0324(7) 0.0047(6) -0.0003(6) 0.0116(6)
C15 0.0386(8) 0.0336(7) 0.0337(7) 0.0119(6) 0.0051(6) 0.0145(6)
C16 0.0396(7) 0.0297(7) 0.0271(7) 0.0075(5) -0.0024(6) 0.0082(6)
C17 0.0374(7) 0.0293(7) 0.0362(7) 0.0101(6) -0.0037(6) 0.0097(6)
C18 0.0556(9) 0.0304(7) 0.0330(7) 0.0096(6) -0.0002(7) 0.0151(7)
C19 0.0288(6) 0.0257(6) 0.0240(6) 0.0070(5) 0.0065(5) 0.0067(5)
C20 0.0298(7) 0.0306(7) 0.0248(6) 0.0051(5) 0.0052(5) 0.0052(5)
C21 0.0337(7) 0.0360(7) 0.0235(6) 0.0076(5) 0.0029(5) 0.0111(6)
C22 0.0351(7) 0.0350(7) 0.0271(7) 0.0090(6) 0.0062(6) 0.0103(6)
C23 0.0373(7) 0.0366(7) 0.0278(7) 0.0094(6) 0.0062(6) 0.0102(6)
C24 0.0375(8) 0.0389(8) 0.0281(7) 0.0108(6) 0.0076(6) 0.0112(6)
C25 0.0381(8) 0.0378(8) 0.0302(7) 0.0112(6) 0.0089(6) 0.0109(6)
C26 0.0379(8) 0.0397(8) 0.0315(7) 0.0131(6) 0.0099(6) 0.0121(6)
C27 0.0375(8) 0.0394(8) 0.0324(7) 0.0128(6) 0.0097(6) 0.0126(6)
C28 0.0375(8) 0.0394(8) 0.0340(7) 0.0137(6) 0.0105(6) 0.0134(6)
C29 0.0363(7) 0.0404(8) 0.0330(7) 0.0137(6) 0.0084(6) 0.0122(6)
C30 0.0384(8) 0.0416(8) 0.0298(7) 0.0100(6) 0.0074(6) 0.0114(6)
C31 0.0434(8) 0.0470(9) 0.0300(7) 0.0095(6) 0.0057(6) 0.0048(7)
C32 0.0462(9) 0.0698(12) 0.0348(8) 0.0041(8) 0.0130(7) 0.0042(8)
C33 0.0334(7) 0.0275(6) 0.0221(6) 0.0051(5) 0.0080(5) 0.0107(5)
C34 0.0323(7) 0.0392(8) 0.0253(6) 0.0065(6) 0.0067(5) 0.0102(6)
C35 0.0327(7) 0.0451(8) 0.0319(7) 0.0125(6) 0.0086(6) 0.0165(6)
C36 0.0376(8) 0.0428(8) 0.0337(7) 0.0133(6) 0.0126(6) 0.0168(6)
C37 0.0310(7) 0.0364(7) 0.0317(7) 0.0096(6) 0.0092(6) 0.0095(6)
C38 0.0325(7) 0.0382(8) 0.0311(7) 0.0091(6) 0.0087(6) 0.0106(6)
C39 0.0332(7) 0.0355(7) 0.0296(7) 0.0073(6) 0.0081(6) 0.0082(6)
C40 0.0348(7) 0.0363(7) 0.0277(7) 0.0063(6) 0.0063(6) 0.0092(6)
C41 0.0350(7) 0.0361(7) 0.0285(7) 0.0078(6) 0.0072(6) 0.0099(6)
C42 0.0351(7) 0.0354(7) 0.0289(7) 0.0080(6) 0.0074(6) 0.0102(6)
C43 0.0362(7) 0.0376(8) 0.0302(7) 0.0096(6) 0.0076(6) 0.0114(6)
C44 0.0367(7) 0.0387(8) 0.0308(7) 0.0093(6) 0.0086(6) 0.0100(6)
C45 0.0445(9) 0.0492(9) 0.0375(8) 0.0084(7) 0.0145(7) 0.0139(7)
C46 0.0583(11) 0.0744(13) 0.0405(9) 0.0129(9) 0.0222(8) 0.0104(9)
N1 0.0477(8) 0.0510(8) 0.0403(7) 0.0163(6) 0.0078(6) 0.0126(6)
N2 0.0580(9) 0.0488(8) 0.0477(8) 0.0150(6) 0.0195(7) 0.0292(7)
N3 0.0469(8) 0.0510(8) 0.0487(8) 0.0128(7) 0.0049(7) 0.0212(7)
N4 0.0908(12) 0.0479(9) 0.0444(8) 0.0223(7) 0.0149(8) 0.0216(8)

loop_
_atom_type_symbol
_atom_type_description
_atom_type_scat_dispersion_real
_atom_type_scat_dispersion_imag
_atom_type_scat_source
C C 0.0181 0.0091 'International Tables Vol C Tables 4.2.6.8 and 6.1.1.4'
H H 0.0000 0.0000 'International Tables Vol C Tables 4.2.6.8 and 6.1.1.4'
N N 0.0311 0.0180 'International Tables Vol C Tables 4.2.6.8 and 6.1.1.4'
S S 0.3331 0.5567 'International Tables Vol C Tables 4.2.6.8 and 6.1.1.4'

loop_
_geom_angle_atom_site_label_1
_geom_angle_atom_site_label_2
_geom_angle_atom_site_label_3
_geom_angle
_geom_angle_site_symmetry_1
_geom_angle_site_symmetry_3
_geom_angle_publ_flag
C1 S1 C4 92.11(6) . . ?
C8 S2 C5 92.19(6) . . ?
C12 S3 C9 91.94(6) . . ?
C13 C1 C2 127.04(12) . . ?
C13 C1 S1 122.25(10) . . ?
C2 C1 S1 110.69(10) . . ?
C3 C2 C1 113.13(12) . . ?
C2 C3 C4 114.91(12) . . ?
C5 C4 C3 125.88(12) . . ?
C5 C4 S1 125.03(10) . . ?
C3 C4 S1 109.08(10) . . ?
C4 C5 C6 131.56(12) . . ?
C4 C5 S2 118.06(10) . . ?
C6 C5 S2 110.39(9) . . ?
C7 C6 C5 113.54(11) . . ?
C7 C6 C19 123.25(11) . . ?
C5 C6 C19 123.08(11) . . ?
C6 C7 C8 113.32(11) . . ?
C6 C7 C33 123.06(11) . . ?
C8 C7 C33 123.62(11) . . ?
C9 C8 C7 131.42(12) . . ?
C9 C8 S2 118.02(10) . . ?
C7 C8 S2 110.55(9) . . ?
C8 C9 C10 125.73(12) . . ?
C8 C9 S3 125.32(10) . . ?
C10 C9 S3 108.95(9) . . ?
C11 C10 C9 115.19(12) . . ?
C10 C11 C12 112.94(12) . . ?
C16 C12 C11 126.91(13) . . ?
C16 C12 S3 122.13(11) . . ?
C11 C12 S3 110.95(10) . . ?
C1 C13 C14 122.13(12) . . ?
C1 C13 C15 120.57(12) . . ?
C14 C13 C15 117.25(12) . . ?
N1 C14 C13 179.79(18) . . ?
N2 C15 C13 177.61(18) . . ?
C12 C16 C18 119.37(13) . . ?
C12 C16 C17 120.98(13) . . ?
C18 C16 C17 119.54(12) . . ?
N3 C17 C16 176.37(15) . . ?
N4 C18 C16 176.48(18) . . ?
C6 C19 C20 111.55(10) . . ?
C21 C20 C19 113.14(11) . . ?
C22 C21 C20 113.97(11) . . ?
C21 C22 C23 112.65(11) . . ?
C24 C23 C22 113.91(12) . . ?
C23 C24 C25 113.24(12) . . ?
C26 C25 C24 113.75(12) . . ?
C25 C26 C27 113.54(12) . . ?
C28 C27 C26 113.70(12) . . ?
C27 C28 C29 113.69(12) . . ?
C30 C29 C28 113.87(12) . . ?
C29 C30 C31 113.77(12) . . ?
C30 C31 C32 113.22(14) . . ?
C7 C33 C34 113.45(11) . . ?
C35 C34 C33 111.91(11) . . ?
C36 C35 C34 114.05(12) . . ?
C37 C36 C35 113.32(12) . . ?
C36 C37 C38 113.34(12) . . ?
C39 C38 C37 113.51(12) . . ?
C38 C39 C40 113.44(12) . . ?
C41 C40 C39 113.62(12) . . ?
C40 C41 C42 114.09(12) . . ?
C43 C42 C41 113.44(12) . . ?
C42 C43 C44 114.15(12) . . ?
C45 C44 C43 113.58(12) . . ?
C44 C45 C46 113.60(14) . . ?

loop_
_geom_bond_atom_site_label_1
_geom_bond_atom_site_label_2
_geom_bond_distance
_geom_bond_site_symmetry_2
_geom_bond_publ_flag
S1 C1 1.7353(13) . ?
S1 C4 1.7582(13) . ?
S2 C8 1.7461(13) . ?
S2 C5 1.7495(13) . ?
S3 C12 1.7374(13) . ?
S3 C9 1.7554(13) . ?
C1 C13 1.3806(19) . ?
C1 C2 1.4285(19) . ?
C2 C3 1.353(2) . ?
C3 C4 1.4268(18) . ?
C4 C5 1.3862(19) . ?
C5 C6 1.4341(17) . ?
C6 C7 1.3774(18) . ?
C6 C19 1.5027(16) . ?
C7 C8 1.4357(17) . ?
C7 C33 1.5040(17) . ?
C8 C9 1.3847(18) . ?
C9 C10 1.4281(18) . ?
C10 C11 1.3490(19) . ?
C11 C12 1.4226(19) . ?
C12 C16 1.3837(19) . ?
C13 C14 1.4259(19) . ?
C13 C15 1.4271(19) . ?
C14 N1 1.1475(19) . ?
C15 N2 1.1429(19) . ?
C16 C18 1.426(2) . ?
C16 C17 1.426(2) . ?
C17 N3 1.150(2) . ?
C18 N4 1.144(2) . ?
C19 C20 1.5323(18) . ?
C20 C21 1.5299(17) . ?
C21 C22 1.5216(18) . ?
C22 C23 1.5236(18) . ?
C23 C24 1.5206(19) . ?
C24 C25 1.5231(18) . ?
C25 C26 1.5184(19) . ?
C26 C27 1.5236(18) . ?
C27 C28 1.5202(19) . ?
C28 C29 1.5231(18) . ?
C29 C30 1.5181(19) . ?
C30 C31 1.5208(19) . ?
C31 C32 1.521(2) . ?
C33 C34 1.5363(19) . ?
C34 C35 1.5291(18) . ?
C35 C36 1.5249(19) . ?
C36 C37 1.5214(19) . ?
C37 C38 1.5261(18) . ?
C38 C39 1.5239(18) . ?
C39 C40 1.5251(18) . ?
C40 C41 1.5199(19) . ?
C41 C42 1.5255(18) . ?
C42 C43 1.5218(19) . ?
C43 C44 1.5227(18) . ?
C44 C45 1.518(2) . ?
C45 C46 1.521(2) . ?
